data_7046943
loop_
_publ_author_name
'Wi\'sniewska, A'
'Grubba, R.'
'Ponikiewski, \/L'
'Zauliczny, M.'
'Pikies, J.'

_publ_section_title
;
 The new diphosphanylphosphido complexes of tungsten(vi) and
 molybdenum(vi). Their synthesis, structures and properties.
;
_journal_issue 30
_journal_name_full 'Dalton transactions (Cambridge, England : 2003)'
_journal_page_first 10213
_journal_page_last 10222
_journal_paper_doi 10.1039/c8dt01977k
_journal_volume 47
_journal_year 2018
_chemical_formula_moiety 'C40 H72 Cl N4 P3 W'
_chemical_formula_sum 'C40 H72 Cl N4 P3 W'
_chemical_formula_weight 921.22
_chemical_properties_physical Air-sensitive,Moisture-sensitive,Oxygen-sensitive
_space_group_IT_number 2
_space_group_name_Hall '-P 1'
_space_group_name_H-M_alt 'P -1'
_symmetry_cell_setting triclinic
_symmetry_Int_Tables_number 2
_symmetry_space_group_name_Hall '-P 1'
_symmetry_space_group_name_H-M 'P -1'
_atom_sites_solution_hydrogens geom
_audit_conform_dict_location ftp://ftp.iucr.org/pub/cif_core.dic
_audit_conform_dict_name cif_core.dic
_audit_conform_dict_version 2.4.3
_audit_creation_date 2018-07-02
_audit_creation_method 'WinGX routine CIF_UPDATE'
_audit_update_record
;
2018-07-04 deposited with the CCDC.
2018-07-05 downloaded from the CCDC.
;
_cell_angle_alpha 106.063(3)
_cell_angle_beta 102.935(3)
_cell_angle_gamma 101.944(3)
_cell_formula_units_Z 4
_cell_length_a 11.0041(4)
_cell_length_b 20.8898(7)
_cell_length_c 22.1047(7)
_cell_measurement_reflns_used 14914
_cell_measurement_temperature 120(2)
_cell_measurement_theta_max 29.35
_cell_measurement_theta_min 3.23
_cell_measurement_wavelength 0.71073
_cell_volume 4558.6(3)
_computing_cell_refinement 'STOE X-AREA'
_computing_data_collection 'STOE X-AREA'
_computing_data_reduction 'STOE X-RED'
_computing_molecular_graphics 'Ortep for Windows (Farrugia, 2012)'
_computing_publication_material 'WinGX publication routines (Farrugia, 2012)'
_computing_structure_refinement 'SHELXL-2018/1 (Sheldrick, 2018)'
_diffrn_ambient_temperature 120(2)
_diffrn_detector 'image plate (34 cm diameter)'
_diffrn_detector_area_resol_mean 6.67
_diffrn_detector_type STOE
_diffrn_measured_fraction_theta_full 0.996
_diffrn_measured_fraction_theta_max 0.996
_diffrn_measurement_details ' 226 frames, detector distance = 100 mm'
_diffrn_measurement_device '2-circle goniometer'
_diffrn_measurement_device_type 'STOE IPDS 2T'
_diffrn_measurement_method 'rotation method'
_diffrn_radiation_collimation '0.6 mm diameter'
_diffrn_radiation_monochromator 'parabolic x-ray mirror'
_diffrn_radiation_polarisn_norm 270
_diffrn_radiation_type MoK\a
_diffrn_radiation_wavelength 0.71073
_diffrn_reflns_av_R_equivalents 0.0884
_diffrn_reflns_av_unetI/netI 0.1068
_diffrn_reflns_Laue_measured_fraction_full 0.996
_diffrn_reflns_Laue_measured_fraction_max 0.996
_diffrn_reflns_limit_h_max 12
_diffrn_reflns_limit_h_min -14
_diffrn_reflns_limit_k_max 26
_diffrn_reflns_limit_k_min -26
_diffrn_reflns_limit_l_max 28
_diffrn_reflns_limit_l_min -28
_diffrn_reflns_number 39746
_diffrn_reflns_point_group_measured_fraction_full 0.996
_diffrn_reflns_point_group_measured_fraction_max 0.996
_diffrn_reflns_theta_full 25.242
_diffrn_reflns_theta_max 26.999
_diffrn_reflns_theta_min 3.233
_diffrn_source 'GeniX Mo, 0.05 x 0.05 mm2 microfocus'
_diffrn_source_current 1.000
_diffrn_source_power 0.050
_diffrn_source_voltage 50
_exptl_absorpt_coefficient_mu 2.728
_exptl_absorpt_correction_T_max 0.8713
_exptl_absorpt_correction_T_min 0.6002
_exptl_absorpt_correction_type integration
_exptl_crystal_colour orange
_exptl_crystal_density_diffrn 1.342
_exptl_crystal_density_method 'not measured'
_exptl_crystal_description block
_exptl_crystal_F_000 1904
_exptl_crystal_size_max 0.24
_exptl_crystal_size_mid 0.24
_exptl_crystal_size_min 0.23
_refine_diff_density_max 2.1
_refine_diff_density_min -5.032
_refine_diff_density_rms 0.203
_refine_ls_extinction_method none
_refine_ls_goodness_of_fit_ref 0.95
_refine_ls_hydrogen_treatment constr
_refine_ls_matrix_type full
_refine_ls_number_constraints 0
_refine_ls_number_parameters 896
_refine_ls_number_reflns 19818
_refine_ls_number_restraints 6
_refine_ls_restrained_S_all 0.95
_refine_ls_R_factor_all 0.095
_refine_ls_R_factor_gt 0.0618
_refine_ls_shift/su_max 0
_refine_ls_shift/su_mean 0
_refine_ls_structure_factor_coef Fsqd
_refine_ls_weighting_details 'w=1/[\s^2^(Fo^2^)+(0.1019P)^2^] where P=(Fo^2^+2Fc^2^)/3'
_refine_ls_weighting_scheme calc
_refine_ls_wR_factor_gt 0.1476
_refine_ls_wR_factor_ref 0.1641
_reflns_Friedel_coverage 0
_reflns_number_gt 13327
_reflns_number_total 19818
_reflns_threshold_expression 'I > 2\s(I)'
_cod_data_source_file c8dt01977k2.cif
_cod_data_source_block 'global_CCDC4'
_cod_depositor_comments 'Adding full bibliography for 7046939--7046943.cif.'
_cod_database_code 7046943

loop_
_symmetry_equiv_pos_as_xyz
'x, y, z'
'-x, -y, -z'

loop_
_atom_site_label
_atom_site_type_symbol
_atom_site_fract_x
_atom_site_fract_y
_atom_site_fract_z
_atom_site_U_iso_or_equiv
_atom_site_adp_type
_atom_site_occupancy
_atom_site_site_symmetry_order
_atom_site_calc_flag
_atom_site_refinement_flags_posn
_atom_site_refinement_flags_adp
_atom_site_refinement_flags_occupancy
_atom_site_disorder_assembly
_atom_site_disorder_group
W1 W 0.25688(3) 0.07275(2) 0.23042(2) 0.02192(8) Uani 1 1 d . . . . .
W2 W -0.07870(3) 0.48539(2) 0.22749(2) 0.02437(9) Uani 1 1 d . . . . .
P1 P 0.46669(18) 0.15339(9) 0.23113(9) 0.0251(4) Uani 1 1 d . . . . .
P2 P 0.48077(18) 0.05811(9) 0.24829(9) 0.0243(4) Uani 1 1 d . . . . .
P3 P 0.56856(18) 0.07891(9) 0.35618(9) 0.0263(4) Uani 1 1 d . . . . .
P4 P 0.07087(19) 0.40897(9) 0.24090(9) 0.0266(4) Uani 1 1 d . . . . .
P5 P 0.16159(19) 0.51262(10) 0.24446(9) 0.0292(4) Uani 1 1 d . . . . .
P6 P 0.2586(2) 0.58627(10) 0.34841(10) 0.0328(4) Uani 1 1 d . . . . .
N1 N 0.1823(6) 0.0084(3) 0.1513(3) 0.0280(13) Uani 1 1 d . . . . .
N2 N 0.2063(6) 0.0491(3) 0.2930(3) 0.0291(13) Uani 1 1 d . . . . .
N3 N 0.7277(6) 0.1045(3) 0.3614(3) 0.0304(14) Uani 1 1 d . . . . .
N4 N 0.5194(6) -0.0046(3) 0.3534(3) 0.0281(13) Uani 1 1 d . . . . .
N5 N -0.1290(6) 0.4786(3) 0.1439(3) 0.0276(13) Uani 1 1 d . . . . .
N6 N -0.1000(6) 0.5585(3) 0.2821(3) 0.0308(14) Uani 1 1 d . . . . .
N7 N 0.2725(7) 0.6594(3) 0.3288(4) 0.0407(17) Uani 1 1 d . . . . .
N8 N 0.4036(6) 0.5685(4) 0.3638(3) 0.0395(16) Uani 1 1 d D . . . .
Cl1 Cl 0.15915(19) 0.16341(9) 0.22913(10) 0.0345(4) Uani 1 1 d . . . . .
Cl2 Cl -0.24583(19) 0.39895(9) 0.23579(10) 0.0370(4) Uani 1 1 d . . . . .
C1 C 0.0947(7) -0.0541(4) 0.1051(3) 0.0288(16) Uani 1 1 d . . . . .
C2 C -0.0412(8) -0.0592(4) 0.0855(3) 0.0349(18) Uani 1 1 d . . . . .
C3 C -0.1247(9) -0.1238(4) 0.0428(4) 0.043(2) Uani 1 1 d . . . . .
H3 H -0.215345 -0.128968 0.0284 0.051 Uiso 1 1 calc R U . . .
C4 C -0.0795(9) -0.1808(5) 0.0206(4) 0.048(2) Uani 1 1 d . . . . .
H4 H -0.139448 -0.224554 -0.006707 0.058 Uiso 1 1 calc R U . . .
C5 C 0.0502(9) -0.1737(4) 0.0380(4) 0.043(2) Uani 1 1 d . . . . .
H5 H 0.0803 -0.212373 0.020795 0.051 Uiso 1 1 calc R U . . .
C6 C 0.1411(8) -0.1105(4) 0.0809(3) 0.0329(17) Uani 1 1 d . . . . .
C7 C -0.0886(8) 0.0036(4) 0.1073(4) 0.0346(17) Uani 1 1 d . . . . .
H7 H -0.041785 0.028158 0.155292 0.042 Uiso 1 1 calc R U . . .
C8 C -0.0524(9) 0.0543(5) 0.0710(4) 0.046(2) Uani 1 1 d . . . . .
H8A H -0.083986 0.094721 0.08578 0.07 Uiso 1 1 calc R U . . .
H8B H 0.042378 0.069577 0.080744 0.07 Uiso 1 1 calc R U . . .
H8C H -0.092637 0.030882 0.023374 0.07 Uiso 1 1 calc R U . . .
C9 C -0.2347(9) -0.0132(6) 0.0994(5) 0.057(3) Uani 1 1 d . . . . .
H9A H -0.257656 0.030111 0.114599 0.086 Uiso 1 1 calc R U . . .
H9B H -0.283765 -0.038294 0.052891 0.086 Uiso 1 1 calc R U . . .
H9C H -0.256151 -0.042233 0.125801 0.086 Uiso 1 1 calc R U . . .
C10 C 0.2856(8) -0.1038(4) 0.0982(4) 0.0388(19) Uani 1 1 d . . . . .
H10 H 0.33275 -0.056151 0.130862 0.047 Uiso 1 1 calc R U . . .
C11 C 0.3324(9) -0.1108(5) 0.0369(4) 0.048(2) Uani 1 1 d . . . . .
H11A H 0.425863 -0.1063 0.049049 0.072 Uiso 1 1 calc R U . . .
H11B H 0.284948 -0.156352 0.003364 0.072 Uiso 1 1 calc R U . . .
H11C H 0.316427 -0.074091 0.019299 0.072 Uiso 1 1 calc R U . . .
C12 C 0.3214(10) -0.1568(5) 0.1301(4) 0.050(2) Uani 1 1 d . . . . .
H12A H 0.415455 -0.150372 0.140334 0.076 Uiso 1 1 calc R U . . .
H12B H 0.296667 -0.149884 0.170869 0.076 Uiso 1 1 calc R U . . .
H12C H 0.274961 -0.20408 0.099454 0.076 Uiso 1 1 calc R U . . .
C13 C 0.1539(7) 0.0252(4) 0.3381(3) 0.0288(15) Uani 1 1 d . . . . .
C14 C 0.0529(7) -0.0392(3) 0.3138(3) 0.0273(15) Uani 1 1 d . . . . .
C15 C 0.0093(8) -0.0625(4) 0.3600(4) 0.0374(18) Uani 1 1 d . . . . .
H15 H -0.055541 -0.105945 0.345148 0.045 Uiso 1 1 calc R U . . .
C16 C 0.0553(8) -0.0257(4) 0.4265(4) 0.040(2) Uani 1 1 d . . . . .
H16 H 0.022903 -0.043733 0.456612 0.048 Uiso 1 1 calc R U . . .
C17 C 0.1493(9) 0.0377(5) 0.4490(4) 0.042(2) Uani 1 1 d . . . . .
H17 H 0.179187 0.063488 0.494914 0.05 Uiso 1 1 calc R U . . .
C18 C 0.2015(7) 0.0650(4) 0.4064(4) 0.0320(16) Uani 1 1 d . . . . .
C19 C 0.0009(8) -0.0819(4) 0.2407(4) 0.0353(18) Uani 1 1 d . . . . .
H19 H 0.021068 -0.049604 0.215877 0.042 Uiso 1 1 calc R U . . .
C20 C 0.0692(10) -0.1361(5) 0.2244(4) 0.051(2) Uani 1 1 d . . . . .
H20A H 0.034568 -0.163058 0.177181 0.077 Uiso 1 1 calc R U . . .
H20B H 0.162601 -0.113658 0.235514 0.077 Uiso 1 1 calc R U . . .
H20C H 0.055272 -0.167115 0.249882 0.077 Uiso 1 1 calc R U . . .
C21 C -0.1476(9) -0.1133(5) 0.2183(4) 0.051(2) Uani 1 1 d . . . . .
H21A H -0.188793 -0.076113 0.229842 0.076 Uiso 1 1 calc R U . . .
H21B H -0.178289 -0.137045 0.170453 0.076 Uiso 1 1 calc R U . . .
H21C H -0.170457 -0.146669 0.240444 0.076 Uiso 1 1 calc R U . . .
C22 C 0.2970(8) 0.1359(4) 0.4293(4) 0.0382(18) Uani 1 1 d . . . . .
H22 H 0.353883 0.134628 0.399712 0.046 Uiso 1 1 calc R U . . .
C23 C 0.3853(9) 0.1588(5) 0.5000(4) 0.049(2) Uani 1 1 d . . . . .
H23A H 0.444608 0.205318 0.511454 0.074 Uiso 1 1 calc R U . . .
H23B H 0.331978 0.160061 0.530146 0.074 Uiso 1 1 calc R U . . .
H23C H 0.43587 0.125907 0.503796 0.074 Uiso 1 1 calc R U . . .
C24 C 0.2238(9) 0.1894(4) 0.4215(4) 0.046(2) Uani 1 1 d . . . . .
H24A H 0.286174 0.235633 0.436497 0.069 Uiso 1 1 calc R U . . .
H24B H 0.174794 0.176966 0.375043 0.069 Uiso 1 1 calc R U . . .
H24C H 0.163404 0.18989 0.448117 0.069 Uiso 1 1 calc R U . . .
C25 C 0.4957(7) 0.1529(4) 0.1494(4) 0.0305(16) Uani 1 1 d . . . . .
C26 C 0.6367(7) 0.1924(5) 0.1580(4) 0.042(2) Uani 1 1 d . . . . .
H26A H 0.656165 0.2408 0.186237 0.063 Uiso 1 1 calc R U . . .
H26B H 0.69678 0.170368 0.17853 0.063 Uiso 1 1 calc R U . . .
H26C H 0.646813 0.191003 0.114784 0.063 Uiso 1 1 calc R U . . .
C27 C 0.3997(9) 0.1859(5) 0.1170(4) 0.047(2) Uani 1 1 d . . . . .
H27A H 0.41888 0.234624 0.144484 0.07 Uiso 1 1 calc R U . . .
H27B H 0.407985 0.183648 0.073275 0.07 Uiso 1 1 calc R U . . .
H27C H 0.310719 0.160666 0.112501 0.07 Uiso 1 1 calc R U . . .
C28 C 0.4636(8) 0.0776(4) 0.1058(4) 0.0367(18) Uani 1 1 d . . . . .
H28A H 0.524182 0.055536 0.125691 0.055 Uiso 1 1 calc R U . . .
H28B H 0.374332 0.052923 0.101317 0.055 Uiso 1 1 calc R U . . .
H28C H 0.471598 0.075905 0.062091 0.055 Uiso 1 1 calc R U . . .
C29 C 0.5422(7) 0.2397(4) 0.2998(4) 0.0324(17) Uani 1 1 d . . . . .
C30 C 0.4882(8) 0.2366(4) 0.3571(4) 0.0376(18) Uani 1 1 d . . . . .
H30A H 0.511381 0.200001 0.372867 0.056 Uiso 1 1 calc R U . . .
H30B H 0.525284 0.281479 0.393 0.056 Uiso 1 1 calc R U . . .
H30C H 0.393246 0.226333 0.34215 0.056 Uiso 1 1 calc R U . . .
C31 C 0.6915(7) 0.2576(4) 0.3243(4) 0.0356(18) Uani 1 1 d . . . . .
H31A H 0.72694 0.259717 0.287737 0.053 Uiso 1 1 calc R U . . .
H31B H 0.726593 0.302771 0.359857 0.053 Uiso 1 1 calc R U . . .
H31C H 0.716019 0.221697 0.340815 0.053 Uiso 1 1 calc R U . . .
C32 C 0.5056(8) 0.2971(4) 0.2754(4) 0.0396(19) Uani 1 1 d . . . . .
H32A H 0.540107 0.299309 0.238552 0.059 Uiso 1 1 calc R U . . .
H32B H 0.410601 0.286782 0.260523 0.059 Uiso 1 1 calc R U . . .
H32C H 0.542639 0.341928 0.311372 0.059 Uiso 1 1 calc R U . . .
C33 C 0.7942(8) 0.0691(4) 0.3177(4) 0.0372(18) Uani 1 1 d . . . . .
H33A H 0.728638 0.02928 0.281375 0.045 Uiso 1 1 calc R U . . .
H33B H 0.85521 0.050264 0.342966 0.045 Uiso 1 1 calc R U . . .
C34 C 0.8690(10) 0.1151(5) 0.2883(5) 0.054(2) Uani 1 1 d . . . . .
H34A H 0.910457 0.088012 0.25991 0.081 Uiso 1 1 calc R U . . .
H34B H 0.809181 0.13302 0.262143 0.081 Uiso 1 1 calc R U . . .
H34C H 0.935934 0.154033 0.323823 0.081 Uiso 1 1 calc R U . . .
C35 C 0.8120(8) 0.1545(4) 0.4261(4) 0.0407(19) Uani 1 1 d . . . . .
H35A H 0.761205 0.184029 0.445407 0.049 Uiso 1 1 calc R U . . .
H35B H 0.885072 0.185163 0.419022 0.049 Uiso 1 1 calc R U . . .
C36 C 0.8673(9) 0.1229(5) 0.4751(5) 0.052(2) Uani 1 1 d . . . . .
H36A H 0.921642 0.159879 0.516322 0.078 Uiso 1 1 calc R U . . .
H36B H 0.796112 0.093437 0.483753 0.078 Uiso 1 1 calc R U . . .
H36C H 0.920277 0.094573 0.457305 0.078 Uiso 1 1 calc R U . . .
C37 C 0.5393(8) -0.0647(4) 0.3094(4) 0.0325(17) Uani 1 1 d . . . . .
H37A H 0.558761 -0.052858 0.271508 0.039 Uiso 1 1 calc R U . . .
H37B H 0.457402 -0.103118 0.291941 0.039 Uiso 1 1 calc R U . . .
C38 C 0.6476(8) -0.0898(4) 0.3411(4) 0.042(2) Uani 1 1 d . . . . .
H38A H 0.655083 -0.13023 0.308454 0.063 Uiso 1 1 calc R U . . .
H38B H 0.729726 -0.052505 0.357479 0.063 Uiso 1 1 calc R U . . .
H38C H 0.628219 -0.102839 0.377942 0.063 Uiso 1 1 calc R U . . .
C39 C 0.4888(8) -0.0132(4) 0.4124(4) 0.0330(17) Uani 1 1 d . . . . .
H39A H 0.47337 0.029995 0.437593 0.04 Uiso 1 1 calc R U . . .
H39B H 0.564844 -0.020089 0.440864 0.04 Uiso 1 1 calc R U . . .
C40 C 0.3686(8) -0.0750(4) 0.3965(4) 0.0382(18) Uani 1 1 d . . . . .
H40A H 0.352847 -0.078164 0.437601 0.057 Uiso 1 1 calc R U . . .
H40B H 0.292419 -0.06799 0.369177 0.057 Uiso 1 1 calc R U . . .
H40C H 0.383943 -0.118102 0.37245 0.057 Uiso 1 1 calc R U . . .
C41 C -0.1914(8) 0.4895(4) 0.0866(3) 0.0310(16) Uani 1 1 d . . . . .
C42 C -0.1341(7) 0.5488(4) 0.0731(3) 0.0284(15) Uani 1 1 d . . . . .
C43 C -0.2047(8) 0.5591(4) 0.0164(4) 0.0359(18) Uani 1 1 d . . . . .
H43 H -0.17169 0.599525 0.006592 0.043 Uiso 1 1 calc R U . . .
C44 C -0.3206(9) 0.5113(5) -0.0247(4) 0.046(2) Uani 1 1 d . . . . .
H44 H -0.366318 0.519538 -0.062379 0.056 Uiso 1 1 calc R U . . .
C45 C -0.3708(9) 0.4525(4) -0.0125(4) 0.044(2) Uani 1 1 d . . . . .
H45 H -0.449778 0.419808 -0.042113 0.052 Uiso 1 1 calc R U . . .
C46 C -0.3071(7) 0.4399(4) 0.0432(4) 0.0320(16) Uani 1 1 d . . . . .
C47 C -0.0001(8) 0.5973(4) 0.1145(4) 0.0314(16) Uani 1 1 d . . . . .
H47 H 0.01051 0.599744 0.161243 0.038 Uiso 1 1 calc R U . . .
C48 C 0.1033(8) 0.5664(4) 0.0922(4) 0.041(2) Uani 1 1 d . . . . .
H48A H 0.189981 0.597533 0.118803 0.061 Uiso 1 1 calc R U . . .
H48B H 0.094233 0.520901 0.097926 0.061 Uiso 1 1 calc R U . . .
H48C H 0.091871 0.560768 0.045594 0.061 Uiso 1 1 calc R U . . .
C49 C 0.0217(10) 0.6722(4) 0.1129(5) 0.052(2) Uani 1 1 d . . . . .
H49A H 0.109865 0.70032 0.140554 0.078 Uiso 1 1 calc R U . . .
H49B H 0.011029 0.671271 0.067425 0.078 Uiso 1 1 calc R U . . .
H49C H -0.041974 0.692407 0.129721 0.078 Uiso 1 1 calc R U . . .
C50 C -0.3601(9) 0.3726(4) 0.0543(4) 0.042(2) Uani 1 1 d . . . . .
H50 H -0.301892 0.37494 0.097106 0.05 Uiso 1 1 calc R U . . .
C51 C -0.3531(13) 0.3106(5) 0.0018(6) 0.084(4) Uani 1 1 d . . . . .
H51A H -0.264243 0.318276 -0.001503 0.126 Uiso 1 1 calc R U . . .
H51B H -0.376935 0.268828 0.013571 0.126 Uiso 1 1 calc R U . . .
H51C H -0.413503 0.304529 -0.04071 0.126 Uiso 1 1 calc R U . . .
C52 C -0.4949(11) 0.3633(5) 0.0612(6) 0.070(3) Uani 1 1 d . . . . .
H52A H -0.496328 0.404265 0.095479 0.105 Uiso 1 1 calc R U . . .
H52B H -0.556421 0.357583 0.019096 0.105 Uiso 1 1 calc R U . . .
H52C H -0.519853 0.321882 0.073378 0.105 Uiso 1 1 calc R U . . .
C53 C -0.1305(7) 0.6171(4) 0.3173(4) 0.0291(16) Uani 1 1 d . . . . .
C54 C -0.1972(8) 0.6532(4) 0.2826(4) 0.0335(17) Uani 1 1 d . . . . .
C55 C -0.2211(8) 0.7124(4) 0.3197(4) 0.042(2) Uani 1 1 d . . . . .
H55 H -0.263017 0.738451 0.29737 0.051 Uiso 1 1 calc R U . . .
C56 C -0.1860(9) 0.7345(4) 0.3878(5) 0.047(2) Uani 1 1 d . . . . .
H56 H -0.20532 0.774592 0.411577 0.056 Uiso 1 1 calc R U . . .
C57 C -0.1218(9) 0.6976(4) 0.4214(5) 0.046(2) Uani 1 1 d . . . . .
H57 H -0.096047 0.713353 0.468223 0.056 Uiso 1 1 calc R U . . .
C58 C -0.0953(7) 0.6385(4) 0.3875(4) 0.0315(16) Uani 1 1 d . . . . .
C59 C -0.2424(7) 0.6285(4) 0.2088(4) 0.0342(17) Uani 1 1 d . . . . .
H59 H -0.172312 0.611756 0.193245 0.041 Uiso 1 1 calc R U . . .
C60 C -0.2669(10) 0.6845(5) 0.1789(5) 0.054(2) Uani 1 1 d . . . . .
H60A H -0.296092 0.664107 0.130661 0.081 Uiso 1 1 calc R U . . .
H60B H -0.334162 0.702852 0.1939 0.081 Uiso 1 1 calc R U . . .
H60C H -0.186194 0.722379 0.193046 0.081 Uiso 1 1 calc R U . . .
C61 C -0.3684(8) 0.5653(4) 0.1800(4) 0.043(2) Uani 1 1 d . . . . .
H61A H -0.395217 0.550477 0.131679 0.065 Uiso 1 1 calc R U . . .
H61B H -0.350672 0.526735 0.194011 0.065 Uiso 1 1 calc R U . . .
H61C H -0.438294 0.579178 0.196129 0.065 Uiso 1 1 calc R U . . .
C62 C -0.0308(8) 0.5960(4) 0.4241(4) 0.0401(19) Uani 1 1 d . . . . .
H62 H 0.020919 0.573704 0.397303 0.048 Uiso 1 1 calc R U . . .
C63 C 0.0628(10) 0.6397(5) 0.4930(4) 0.056(3) Uani 1 1 d . . . . .
H63A H 0.1004 0.609457 0.513465 0.084 Uiso 1 1 calc R U . . .
H63B H 0.132609 0.674665 0.48914 0.084 Uiso 1 1 calc R U . . .
H63C H 0.015197 0.663081 0.520247 0.084 Uiso 1 1 calc R U . . .
C64 C -0.1372(10) 0.5373(5) 0.4274(4) 0.052(2) Uani 1 1 d . . . . .
H64A H -0.096493 0.509975 0.450733 0.077 Uiso 1 1 calc R U . . .
H64B H -0.193313 0.557554 0.450894 0.077 Uiso 1 1 calc R U . . .
H64C H -0.189541 0.507154 0.382502 0.077 Uiso 1 1 calc R U . . .
C65 C 0.0771(8) 0.3425(4) 0.1637(4) 0.0297(16) Uani 1 1 d . . . . .
C66 C 0.0789(9) 0.3760(4) 0.1106(4) 0.0398(19) Uani 1 1 d . . . . .
H66A H 0.000863 0.391574 0.101197 0.06 Uiso 1 1 calc R U . . .
H66B H 0.156614 0.415945 0.126106 0.06 Uiso 1 1 calc R U . . .
H66C H 0.080431 0.341908 0.070302 0.06 Uiso 1 1 calc R U . . .
C67 C -0.0465(9) 0.2811(4) 0.1396(4) 0.047(2) Uani 1 1 d . . . . .
H67A H -0.04823 0.259326 0.173519 0.071 Uiso 1 1 calc R U . . .
H67B H -0.123274 0.297806 0.130902 0.071 Uiso 1 1 calc R U . . .
H67C H -0.046798 0.246851 0.098946 0.071 Uiso 1 1 calc R U . . .
C68 C 0.1994(9) 0.3186(4) 0.1777(4) 0.043(2) Uani 1 1 d . . . . .
H68A H 0.199432 0.296952 0.211776 0.064 Uiso 1 1 calc R U . . .
H68B H 0.200579 0.28467 0.137186 0.064 Uiso 1 1 calc R U . . .
H68C H 0.276763 0.358707 0.192991 0.064 Uiso 1 1 calc R U . . .
C69 C 0.1054(7) 0.3850(4) 0.3182(3) 0.0286(15) Uani 1 1 d . . . . .
C70 C 0.0223(9) 0.3104(4) 0.3025(4) 0.0392(19) Uani 1 1 d . . . . .
H70A H 0.048227 0.278156 0.269761 0.059 Uiso 1 1 calc R U . . .
H70B H 0.035206 0.298466 0.342862 0.059 Uiso 1 1 calc R U . . .
H70C H -0.069771 0.306892 0.284737 0.059 Uiso 1 1 calc R U . . .
C71 C 0.2497(8) 0.3910(4) 0.3469(4) 0.042(2) Uani 1 1 d . . . . .
H71A H 0.276786 0.35901 0.314526 0.063 Uiso 1 1 calc R U . . .
H71B H 0.302384 0.438799 0.357047 0.063 Uiso 1 1 calc R U . . .
H71C H 0.261913 0.379154 0.387266 0.063 Uiso 1 1 calc R U . . .
C72 C 0.0650(8) 0.4350(4) 0.3690(4) 0.0369(18) Uani 1 1 d . . . . .
H72A H 0.118116 0.482611 0.379013 0.055 Uiso 1 1 calc R U . . .
H72B H -0.027011 0.431447 0.351217 0.055 Uiso 1 1 calc R U . . .
H72C H 0.077966 0.423021 0.409342 0.055 Uiso 1 1 calc R U . . .
C73 C 0.2305(9) 0.7141(4) 0.3679(4) 0.046(2) Uani 1 1 d . . . . .
H73A H 0.308238 0.752426 0.39777 0.055 Uiso 1 1 calc R U . . .
H73B H 0.184015 0.695399 0.395671 0.055 Uiso 1 1 calc R U . . .
C74 C 0.1409(11) 0.7435(5) 0.3261(6) 0.070(3) Uani 1 1 d . . . . .
H74A H 0.116067 0.779883 0.355139 0.105 Uiso 1 1 calc R U . . .
H74B H 0.186831 0.76314 0.299219 0.105 Uiso 1 1 calc R U . . .
H74C H 0.062507 0.706066 0.297119 0.105 Uiso 1 1 calc R U . . .
C75 C 0.3223(10) 0.6739(5) 0.2753(5) 0.054(2) Uani 1 1 d . . . . .
H75A H 0.332791 0.630662 0.247124 0.064 Uiso 1 1 calc R U . . .
H75B H 0.257922 0.688765 0.247419 0.064 Uiso 1 1 calc R U . . .
C76 C 0.4467(12) 0.7278(6) 0.3015(7) 0.084(4) Uani 1 1 d . . . . .
H76A H 0.476412 0.735947 0.264983 0.126 Uiso 1 1 calc R U . . .
H76B H 0.436213 0.770899 0.328787 0.126 Uiso 1 1 calc R U . . .
H76C H 0.511041 0.712829 0.328492 0.126 Uiso 1 1 calc R U . . .
C77 C 0.4825(17) 0.6087(8) 0.4321(4) 0.061(6) Uani 0.495(14) 1 d D . P A 1
H77A H 0.474477 0.656575 0.442693 0.073 Uiso 0.495(14) 1 calc R U P A 1
H77B H 0.574963 0.611643 0.435702 0.073 Uiso 0.495(14) 1 calc R U P A 1
C78 C 0.445(2) 0.5788(11) 0.4825(4) 0.081(6) Uani 0.495(14) 1 d D . P A 1
H78A H 0.502225 0.60833 0.526697 0.121 Uiso 0.495(14) 1 calc R U P A 1
H78B H 0.354711 0.57677 0.480203 0.121 Uiso 0.495(14) 1 calc R U P A 1
H78C H 0.455347 0.531771 0.473201 0.121 Uiso 0.495(14) 1 calc R U P A 1
C77A C 0.4598(18) 0.5715(7) 0.4316(4) 0.044(5) Uani 0.505(14) 1 d D . P A 2
H77C H 0.507182 0.535928 0.430477 0.053 Uiso 0.505(14) 1 calc R U P A 2
H77D H 0.38809 0.559359 0.450327 0.053 Uiso 0.505(14) 1 calc R U P A 2
C78A C 0.552(2) 0.6414(9) 0.4766(6) 0.081(6) Uani 0.505(14) 1 d D . P A 2
H78D H 0.585133 0.639345 0.520773 0.121 Uiso 0.505(14) 1 calc R U P A 2
H78E H 0.62444 0.653373 0.459144 0.121 Uiso 0.505(14) 1 calc R U P A 2
H78F H 0.505175 0.676839 0.479023 0.121 Uiso 0.505(14) 1 calc R U P A 2
C79 C 0.4835(8) 0.5581(4) 0.3195(4) 0.0402(19) Uani 1 1 d . . . . .
H79A H 0.563169 0.597946 0.336991 0.048 Uiso 1 1 calc R U . . .
H79B H 0.43477 0.55768 0.275861 0.048 Uiso 1 1 calc R U . . .
C80 C 0.5222(12) 0.4928(6) 0.3105(6) 0.074(4) Uani 1 1 d . . . . .
H80A H 0.575379 0.489347 0.280251 0.111 Uiso 1 1 calc R U . . .
H80B H 0.572577 0.493129 0.353213 0.111 Uiso 1 1 calc R U . . .
H80C H 0.444003 0.452808 0.292 0.111 Uiso 1 1 calc R U . . .

loop_
_atom_site_aniso_label
_atom_site_aniso_U_11
_atom_site_aniso_U_22
_atom_site_aniso_U_33
_atom_site_aniso_U_23
_atom_site_aniso_U_13
_atom_site_aniso_U_12
W1 0.02539(16) 0.02118(14) 0.02231(15) 0.00945(11) 0.00931(12) 0.00799(11)
W2 0.02854(16) 0.02240(15) 0.02525(15) 0.00979(11) 0.00938(12) 0.00993(12)
P1 0.0266(9) 0.0253(9) 0.0264(9) 0.0114(7) 0.0099(8) 0.0081(7)
P2 0.0260(9) 0.0255(9) 0.0248(9) 0.0105(7) 0.0091(7) 0.0100(7)
P3 0.0278(10) 0.0273(9) 0.0271(9) 0.0114(8) 0.0097(8) 0.0103(8)
P4 0.0299(10) 0.0273(9) 0.0288(9) 0.0143(8) 0.0116(8) 0.0116(8)
P5 0.0330(10) 0.0284(9) 0.0306(10) 0.0140(8) 0.0117(8) 0.0104(8)
P6 0.0322(11) 0.0325(10) 0.0349(10) 0.0125(9) 0.0114(9) 0.0091(8)
N1 0.042(4) 0.024(3) 0.027(3) 0.008(2) 0.022(3) 0.016(3)
N2 0.026(3) 0.032(3) 0.031(3) 0.009(3) 0.010(3) 0.015(3)
N3 0.027(3) 0.029(3) 0.034(3) 0.010(3) 0.010(3) 0.006(3)
N4 0.035(3) 0.029(3) 0.024(3) 0.011(3) 0.013(3) 0.011(3)
N5 0.028(3) 0.022(3) 0.036(3) 0.008(3) 0.014(3) 0.011(2)
N6 0.036(4) 0.030(3) 0.024(3) 0.011(3) 0.003(3) 0.008(3)
N7 0.050(4) 0.036(4) 0.053(4) 0.021(3) 0.032(4) 0.023(3)
N8 0.031(4) 0.046(4) 0.041(4) 0.015(3) 0.008(3) 0.013(3)
Cl1 0.0348(10) 0.0295(9) 0.0476(11) 0.0187(8) 0.0160(9) 0.0154(8)
Cl2 0.0340(10) 0.0312(9) 0.0486(11) 0.0175(8) 0.0159(9) 0.0057(8)
C1 0.032(4) 0.030(4) 0.022(3) 0.011(3) 0.006(3) 0.005(3)
C2 0.038(4) 0.044(4) 0.021(4) 0.015(3) 0.010(3) 0.004(4)
C3 0.039(5) 0.051(5) 0.029(4) 0.008(4) 0.008(4) 0.001(4)
C4 0.047(6) 0.050(5) 0.032(4) 0.009(4) 0.004(4) -0.004(4)
C5 0.056(6) 0.035(4) 0.033(4) 0.004(3) 0.016(4) 0.010(4)
C6 0.041(5) 0.033(4) 0.024(4) 0.009(3) 0.010(3) 0.009(3)
C7 0.030(4) 0.052(5) 0.028(4) 0.015(4) 0.010(3) 0.022(4)
C8 0.058(6) 0.058(5) 0.039(5) 0.027(4) 0.015(4) 0.033(5)
C9 0.035(5) 0.081(7) 0.055(6) 0.017(5) 0.012(5) 0.026(5)
C10 0.046(5) 0.036(4) 0.033(4) 0.006(3) 0.011(4) 0.016(4)
C11 0.040(5) 0.059(6) 0.049(5) 0.016(4) 0.018(4) 0.019(4)
C12 0.059(6) 0.056(6) 0.043(5) 0.015(4) 0.020(5) 0.028(5)
C13 0.035(4) 0.034(4) 0.024(3) 0.014(3) 0.012(3) 0.015(3)
C14 0.034(4) 0.025(3) 0.027(4) 0.012(3) 0.014(3) 0.008(3)
C15 0.043(5) 0.040(4) 0.040(4) 0.019(4) 0.022(4) 0.017(4)
C16 0.041(5) 0.056(5) 0.039(4) 0.029(4) 0.024(4) 0.019(4)
C17 0.050(5) 0.060(5) 0.030(4) 0.018(4) 0.022(4) 0.030(5)
C18 0.029(4) 0.040(4) 0.034(4) 0.018(3) 0.012(3) 0.015(3)
C19 0.045(5) 0.032(4) 0.037(4) 0.018(3) 0.023(4) 0.008(4)
C20 0.068(7) 0.056(5) 0.042(5) 0.016(4) 0.026(5) 0.032(5)
C21 0.052(6) 0.046(5) 0.041(5) 0.010(4) 0.008(4) -0.001(4)
C22 0.046(5) 0.045(5) 0.029(4) 0.013(4) 0.013(4) 0.023(4)
C23 0.049(6) 0.058(6) 0.042(5) 0.013(4) 0.011(4) 0.026(5)
C24 0.053(6) 0.050(5) 0.045(5) 0.020(4) 0.021(4) 0.025(4)
C25 0.026(4) 0.039(4) 0.032(4) 0.021(3) 0.012(3) 0.006(3)
C26 0.028(4) 0.057(5) 0.046(5) 0.023(4) 0.017(4) 0.006(4)
C27 0.057(6) 0.054(5) 0.044(5) 0.029(4) 0.022(4) 0.022(5)
C28 0.048(5) 0.039(4) 0.031(4) 0.018(3) 0.021(4) 0.012(4)
C29 0.028(4) 0.023(3) 0.047(5) 0.013(3) 0.011(3) 0.007(3)
C30 0.045(5) 0.028(4) 0.039(4) 0.007(3) 0.016(4) 0.013(4)
C31 0.027(4) 0.031(4) 0.045(5) 0.013(3) 0.006(3) 0.005(3)
C32 0.043(5) 0.035(4) 0.051(5) 0.019(4) 0.022(4) 0.018(4)
C33 0.034(4) 0.032(4) 0.048(5) 0.012(4) 0.021(4) 0.009(3)
C34 0.054(6) 0.064(6) 0.060(6) 0.035(5) 0.030(5) 0.018(5)
C35 0.035(5) 0.039(4) 0.043(5) 0.012(4) 0.008(4) 0.008(4)
C36 0.043(5) 0.061(6) 0.050(5) 0.030(5) 0.002(4) 0.012(5)
C37 0.037(4) 0.028(4) 0.032(4) 0.011(3) 0.010(3) 0.007(3)
C38 0.042(5) 0.038(4) 0.058(5) 0.022(4) 0.018(4) 0.022(4)
C39 0.039(4) 0.037(4) 0.030(4) 0.015(3) 0.016(3) 0.014(3)
C40 0.037(4) 0.038(4) 0.051(5) 0.023(4) 0.019(4) 0.015(4)
C41 0.043(5) 0.032(4) 0.017(3) 0.005(3) 0.005(3) 0.017(3)
C42 0.037(4) 0.030(4) 0.025(4) 0.010(3) 0.012(3) 0.019(3)
C43 0.050(5) 0.037(4) 0.028(4) 0.017(3) 0.011(4) 0.020(4)
C44 0.053(6) 0.050(5) 0.040(5) 0.020(4) 0.007(4) 0.024(4)
C45 0.047(5) 0.048(5) 0.027(4) 0.011(4) -0.001(4) 0.012(4)
C46 0.031(4) 0.033(4) 0.034(4) 0.009(3) 0.007(3) 0.018(3)
C47 0.035(4) 0.029(4) 0.032(4) 0.011(3) 0.014(3) 0.008(3)
C48 0.036(5) 0.051(5) 0.034(4) 0.009(4) 0.016(4) 0.012(4)
C49 0.061(6) 0.032(4) 0.060(6) 0.019(4) 0.012(5) 0.009(4)
C50 0.042(5) 0.032(4) 0.045(5) 0.015(4) 0.000(4) 0.011(4)
C51 0.103(11) 0.041(6) 0.109(11) 0.013(6) 0.036(9) 0.037(6)
C52 0.057(7) 0.054(6) 0.109(10) 0.041(6) 0.025(7) 0.017(5)
C53 0.029(4) 0.026(3) 0.031(4) 0.006(3) 0.011(3) 0.006(3)
C54 0.035(4) 0.025(4) 0.043(4) 0.008(3) 0.018(4) 0.011(3)
C55 0.043(5) 0.034(4) 0.053(5) 0.010(4) 0.017(4) 0.020(4)
C56 0.048(5) 0.036(4) 0.058(6) 0.001(4) 0.027(5) 0.023(4)
C57 0.045(5) 0.039(5) 0.044(5) 0.001(4) 0.014(4) 0.006(4)
C58 0.030(4) 0.031(4) 0.028(4) 0.002(3) 0.011(3) 0.004(3)
C59 0.031(4) 0.027(4) 0.049(5) 0.015(3) 0.012(4) 0.014(3)
C60 0.071(7) 0.054(6) 0.048(5) 0.029(5) 0.016(5) 0.027(5)
C61 0.038(5) 0.050(5) 0.039(5) 0.014(4) 0.009(4) 0.014(4)
C62 0.043(5) 0.037(4) 0.036(4) 0.009(4) 0.014(4) 0.007(4)
C63 0.069(7) 0.054(6) 0.040(5) 0.015(4) 0.012(5) 0.014(5)
C64 0.061(6) 0.045(5) 0.046(5) 0.016(4) 0.019(5) 0.006(5)
C65 0.040(4) 0.024(3) 0.033(4) 0.013(3) 0.015(3) 0.015(3)
C66 0.061(6) 0.039(4) 0.027(4) 0.012(3) 0.018(4) 0.023(4)
C67 0.053(6) 0.039(5) 0.045(5) 0.010(4) 0.016(4) 0.007(4)
C68 0.055(6) 0.039(4) 0.046(5) 0.019(4) 0.026(4) 0.022(4)
C69 0.035(4) 0.026(3) 0.027(4) 0.011(3) 0.010(3) 0.010(3)
C70 0.055(5) 0.031(4) 0.041(5) 0.019(4) 0.022(4) 0.015(4)
C71 0.037(5) 0.049(5) 0.043(5) 0.023(4) 0.009(4) 0.013(4)
C72 0.047(5) 0.038(4) 0.036(4) 0.023(4) 0.015(4) 0.016(4)
C73 0.047(5) 0.040(5) 0.051(5) 0.011(4) 0.021(4) 0.013(4)
C74 0.054(7) 0.054(6) 0.112(10) 0.042(7) 0.026(7) 0.013(5)
C75 0.063(7) 0.042(5) 0.065(6) 0.019(5) 0.026(5) 0.026(5)
C76 0.072(8) 0.060(7) 0.128(11) 0.022(7) 0.052(8) 0.021(6)
C77 0.063(15) 0.048(13) 0.074(16) 0.017(12) 0.012(12) 0.031(13)
C78 0.098(15) 0.066(10) 0.041(9) -0.001(8) -0.019(9) 0.012(9)
C77A 0.057(12) 0.040(10) 0.039(10) 0.015(9) 0.010(9) 0.022(10)
C78A 0.098(15) 0.066(10) 0.041(9) -0.001(8) -0.019(9) 0.012(9)
C79 0.028(4) 0.046(5) 0.049(5) 0.020(4) 0.014(4) 0.007(4)
C80 0.080(8) 0.072(7) 0.121(10) 0.058(7) 0.069(8) 0.052(6)

loop_
_atom_type_symbol
_atom_type_description
_atom_type_scat_dispersion_real
_atom_type_scat_dispersion_imag
_atom_type_scat_source
W W -0.849 6.8722 'International Tables Vol C Tables 4.2.6.8 and 6.1.1.4'
P P 0.1023 0.0942 'International Tables Vol C Tables 4.2.6.8 and 6.1.1.4'
N N 0.0061 0.0033 'International Tables Vol C Tables 4.2.6.8 and 6.1.1.4'
Cl Cl 0.1484 0.1585 'International Tables Vol C Tables 4.2.6.8 and 6.1.1.4'
C C 0.0033 0.0016 'International Tables Vol C Tables 4.2.6.8 and 6.1.1.4'
H H 0 0 'International Tables Vol C Tables 4.2.6.8 and 6.1.1.4'

loop_
_exptl_crystal_face_index_h
_exptl_crystal_face_index_k
_exptl_crystal_face_index_l
_exptl_crystal_face_perp_dist
0 39 7 0.0260
0 -36 -7 0.0430
15 -3 -13 0.1350
-17 3 15 0.1820
-2 11 -21 0.0270
2 -11 21 0.0210

loop_
_geom_angle_atom_site_label_1
_geom_angle_atom_site_label_2
_geom_angle_atom_site_label_3
_geom_angle
N2 W1 N1 113.2(3)
N2 W1 Cl1 99.3(2)
N1 W1 Cl1 105.4(2)
N2 W1 P2 103.1(2)
N1 W1 P2 98.2(2)
Cl1 W1 P2 137.57(6)
N2 W1 P1 132.4(2)
N1 W1 P1 109.79(18)
Cl1 W1 P1 88.10(6)
P2 W1 P1 50.46(6)
N6 W2 N5 114.1(3)
N6 W2 Cl2 98.0(2)
N5 W2 Cl2 103.54(19)
N6 W2 P5 105.1(2)
N5 W2 P5 98.4(2)
Cl2 W2 P5 137.91(7)
N6 W2 P4 133.5(2)
N5 W2 P4 108.9(2)
Cl2 W2 P4 88.09(6)
P5 W2 P4 50.65(6)
C29 P1 C25 114.5(3)
C29 P1 P2 120.8(2)
C25 P1 P2 110.6(3)
C29 P1 W1 118.9(2)
C25 P1 W1 119.0(2)
P2 P1 W1 63.51(6)
P1 P2 P3 110.28(10)
P1 P2 W1 66.04(7)
P3 P2 W1 108.51(9)
N3 P3 N4 112.4(3)
N3 P3 P2 99.3(2)
N4 P3 P2 96.5(2)
C69 P4 C65 115.3(3)
C69 P4 P5 120.0(2)
C65 P4 P5 109.7(2)
C69 P4 W2 119.5(3)
C65 P4 W2 118.4(2)
P5 P4 W2 63.70(7)
P4 P5 P6 112.26(10)
P4 P5 W2 65.65(7)
P6 P5 W2 106.74(9)
N7 P6 N8 110.7(3)
N7 P6 P5 95.6(3)
N8 P6 P5 100.2(2)
C1 N1 W1 155.5(5)
C13 N2 W1 174.0(5)
C33 N3 C35 116.1(6)
C33 N3 P3 126.8(5)
C35 N3 P3 114.6(5)
C37 N4 C39 116.0(6)
C37 N4 P3 126.5(5)
C39 N4 P3 115.1(5)
C41 N5 W2 159.9(5)
C53 N6 W2 171.4(5)
C73 N7 C75 116.3(6)
C73 N7 P6 116.8(5)
C75 N7 P6 126.9(6)
C79 N8 C77 112.0(9)
C79 N8 C77A 117.1(10)
C79 N8 P6 127.2(5)
C77 N8 P6 110.0(10)
C77A N8 P6 115.4(10)
C6 C1 N1 119.6(7)
C6 C1 C2 121.4(7)
N1 C1 C2 119.0(7)
C3 C2 C1 116.6(8)
C3 C2 C7 122.5(8)
C1 C2 C7 120.8(7)
C4 C3 C2 122.2(8)
C4 C3 H3 118.9
C2 C3 H3 118.9
C5 C4 C3 120.0(8)
C5 C4 H4 120
C3 C4 H4 120
C4 C5 C6 121.4(9)
C4 C5 H5 119.3
C6 C5 H5 119.3
C1 C6 C5 118.3(8)
C1 C6 C10 121.4(7)
C5 C6 C10 120.2(8)
C2 C7 C9 114.5(7)
C2 C7 C8 110.6(6)
C9 C7 C8 109.6(7)
C2 C7 H7 107.3
C9 C7 H7 107.3
C8 C7 H7 107.3
C7 C8 H8A 109.5
C7 C8 H8B 109.5
H8A C8 H8B 109.5
C7 C8 H8C 109.5
H8A C8 H8C 109.5
H8B C8 H8C 109.5
C7 C9 H9A 109.5
C7 C9 H9B 109.5
H9A C9 H9B 109.5
C7 C9 H9C 109.5
H9A C9 H9C 109.5
H9B C9 H9C 109.5
C6 C10 C11 110.6(7)
C6 C10 C12 112.7(7)
C11 C10 C12 110.0(7)
C6 C10 H10 107.8
C11 C10 H10 107.8
C12 C10 H10 107.8
C10 C11 H11A 109.5
C10 C11 H11B 109.5
H11A C11 H11B 109.5
C10 C11 H11C 109.5
H11A C11 H11C 109.5
H11B C11 H11C 109.5
C10 C12 H12A 109.5
C10 C12 H12B 109.5
H12A C12 H12B 109.5
C10 C12 H12C 109.5
H12A C12 H12C 109.5
H12B C12 H12C 109.5
N2 C13 C18 119.9(6)
N2 C13 C14 119.0(6)
C18 C13 C14 121.1(6)
C15 C14 C13 117.0(7)
C15 C14 C19 121.5(6)
C13 C14 C19 121.4(6)
C16 C15 C14 123.0(7)
C16 C15 H15 118.5
C14 C15 H15 118.5
C15 C16 C17 119.3(7)
C15 C16 H16 120.3
C17 C16 H16 120.3
C16 C17 C18 121.9(8)
C16 C17 H17 119
C18 C17 H17 119
C17 C18 C13 117.5(7)
C17 C18 C22 122.7(7)
C13 C18 C22 119.6(6)
C20 C19 C14 110.5(7)
C20 C19 C21 112.0(7)
C14 C19 C21 111.9(6)
C20 C19 H19 107.4
C14 C19 H19 107.4
C21 C19 H19 107.4
C19 C20 H20A 109.5
C19 C20 H20B 109.5
H20A C20 H20B 109.5
C19 C20 H20C 109.5
H20A C20 H20C 109.5
H20B C20 H20C 109.5
C19 C21 H21A 109.5
C19 C21 H21B 109.5
H21A C21 H21B 109.5
C19 C21 H21C 109.5
H21A C21 H21C 109.5
H21B C21 H21C 109.5
C18 C22 C23 114.0(7)
C18 C22 C24 109.6(7)
C23 C22 C24 110.0(7)
C18 C22 H22 107.6
C23 C22 H22 107.6
C24 C22 H22 107.6
C22 C23 H23A 109.5
C22 C23 H23B 109.5
H23A C23 H23B 109.5
C22 C23 H23C 109.5
H23A C23 H23C 109.5
H23B C23 H23C 109.5
C22 C24 H24A 109.5
C22 C24 H24B 109.5
H24A C24 H24B 109.5
C22 C24 H24C 109.5
H24A C24 H24C 109.5
H24B C24 H24C 109.5
C28 C25 C27 108.2(7)
C28 C25 C26 110.3(7)
C27 C25 C26 110.5(6)
C28 C25 P1 107.9(4)
C27 C25 P1 107.3(5)
C26 C25 P1 112.4(5)
C25 C26 H26A 109.5
C25 C26 H26B 109.5
H26A C26 H26B 109.5
C25 C26 H26C 109.5
H26A C26 H26C 109.5
H26B C26 H26C 109.5
C25 C27 H27A 109.5
C25 C27 H27B 109.5
H27A C27 H27B 109.5
C25 C27 H27C 109.5
H27A C27 H27C 109.5
H27B C27 H27C 109.5
C25 C28 H28A 109.5
C25 C28 H28B 109.5
H28A C28 H28B 109.5
C25 C28 H28C 109.5
H28A C28 H28C 109.5
H28B C28 H28C 109.5
C30 C29 C32 109.2(7)
C30 C29 C31 109.0(7)
C32 C29 C31 108.8(6)
C30 C29 P1 108.4(5)
C32 C29 P1 109.3(6)
C31 C29 P1 112.2(6)
C29 C30 H30A 109.5
C29 C30 H30B 109.5
H30A C30 H30B 109.5
C29 C30 H30C 109.5
H30A C30 H30C 109.5
H30B C30 H30C 109.5
C29 C31 H31A 109.5
C29 C31 H31B 109.5
H31A C31 H31B 109.5
C29 C31 H31C 109.5
H31A C31 H31C 109.5
H31B C31 H31C 109.5
C29 C32 H32A 109.5
C29 C32 H32B 109.5
H32A C32 H32B 109.5
C29 C32 H32C 109.5
H32A C32 H32C 109.5
H32B C32 H32C 109.5
N3 C33 C34 114.2(7)
N3 C33 H33A 108.7
C34 C33 H33A 108.7
N3 C33 H33B 108.7
C34 C33 H33B 108.7
H33A C33 H33B 107.6
C33 C34 H34A 109.5
C33 C34 H34B 109.5
H34A C34 H34B 109.5
C33 C34 H34C 109.5
H34A C34 H34C 109.5
H34B C34 H34C 109.5
N3 C35 C36 115.4(7)
N3 C35 H35A 108.4
C36 C35 H35A 108.4
N3 C35 H35B 108.4
C36 C35 H35B 108.4
H35A C35 H35B 107.5
C35 C36 H36A 109.5
C35 C36 H36B 109.5
H36A C36 H36B 109.5
C35 C36 H36C 109.5
H36A C36 H36C 109.5
H36B C36 H36C 109.5
N4 C37 C38 114.2(7)
N4 C37 H37A 108.7
C38 C37 H37A 108.7
N4 C37 H37B 108.7
C38 C37 H37B 108.7
H37A C37 H37B 107.6
C37 C38 H38A 109.5
C37 C38 H38B 109.5
H38A C38 H38B 109.5
C37 C38 H38C 109.5
H38A C38 H38C 109.5
H38B C38 H38C 109.5
N4 C39 C40 113.1(6)
N4 C39 H39A 109
C40 C39 H39A 109
N4 C39 H39B 109
C40 C39 H39B 109
H39A C39 H39B 107.8
C39 C40 H40A 109.5
C39 C40 H40B 109.5
H40A C40 H40B 109.5
C39 C40 H40C 109.5
H40A C40 H40C 109.5
H40B C40 H40C 109.5
N5 C41 C46 119.0(6)
N5 C41 C42 119.1(6)
C46 C41 C42 121.9(6)
C41 C42 C43 116.6(7)
C41 C42 C47 122.3(6)
C43 C42 C47 121.0(6)
C44 C43 C42 121.0(7)
C44 C43 H43 119.5
C42 C43 H43 119.5
C45 C44 C43 121.3(8)
C45 C44 H44 119.4
C43 C44 H44 119.4
C44 C45 C46 120.6(8)
C44 C45 H45 119.7
C46 C45 H45 119.7
C45 C46 C41 118.4(7)
C45 C46 C50 120.0(7)
C41 C46 C50 121.5(7)
C42 C47 C48 109.2(6)
C42 C47 C49 114.1(7)
C48 C47 C49 110.2(7)
C42 C47 H47 107.7
C48 C47 H47 107.7
C49 C47 H47 107.7
C47 C48 H48A 109.5
C47 C48 H48B 109.5
H48A C48 H48B 109.5
C47 C48 H48C 109.5
H48A C48 H48C 109.5
H48B C48 H48C 109.5
C47 C49 H49A 109.5
C47 C49 H49B 109.5
H49A C49 H49B 109.5
C47 C49 H49C 109.5
H49A C49 H49C 109.5
H49B C49 H49C 109.5
C52 C50 C51 111.4(9)
C52 C50 C46 113.2(7)
C51 C50 C46 111.5(8)
C52 C50 H50 106.8
C51 C50 H50 106.8
C46 C50 H50 106.7
C50 C51 H51A 109.5
C50 C51 H51B 109.5
H51A C51 H51B 109.5
C50 C51 H51C 109.5
H51A C51 H51C 109.5
H51B C51 H51C 109.5
C50 C52 H52A 109.5
C50 C52 H52B 109.5
H52A C52 H52B 109.5
C50 C52 H52C 109.5
H52A C52 H52C 109.5
H52B C52 H52C 109.5
N6 C53 C54 119.5(7)
N6 C53 C58 119.5(7)
C54 C53 C58 121.0(7)
C55 C54 C53 117.5(8)
C55 C54 C59 121.1(7)
C53 C54 C59 121.4(7)
C56 C55 C54 122.3(8)
C56 C55 H55 118.9
C54 C55 H55 118.8
C55 C56 C57 119.5(8)
C55 C56 H56 120.2
C57 C56 H56 120.2
C58 C57 C56 121.0(8)
C58 C57 H57 119.5
C56 C57 H57 119.5
C57 C58 C53 118.6(8)
C57 C58 C62 121.0(7)
C53 C58 C62 120.3(7)
C54 C59 C60 114.7(7)
C54 C59 C61 111.7(6)
C60 C59 C61 108.5(7)
C54 C59 H59 107.2
C60 C59 H59 107.2
C61 C59 H59 107.2
C59 C60 H60A 109.5
C59 C60 H60B 109.5
H60A C60 H60B 109.5
C59 C60 H60C 109.5
H60A C60 H60C 109.5
H60B C60 H60C 109.5
C59 C61 H61A 109.5
C59 C61 H61B 109.5
H61A C61 H61B 109.5
C59 C61 H61C 109.5
H61A C61 H61C 109.5
H61B C61 H61C 109.5
C58 C62 C63 113.8(7)
C58 C62 C64 109.1(7)
C63 C62 C64 111.2(7)
C58 C62 H62 107.5
C63 C62 H62 107.5
C64 C62 H62 107.5
C62 C63 H63A 109.5
C62 C63 H63B 109.5
H63A C63 H63B 109.5
C62 C63 H63C 109.5
H63A C63 H63C 109.5
H63B C63 H63C 109.5
C62 C64 H64A 109.5
C62 C64 H64B 109.5
H64A C64 H64B 109.5
C62 C64 H64C 109.5
H64A C64 H64C 109.5
H64B C64 H64C 109.5
C66 C65 C68 108.7(6)
C66 C65 C67 109.0(7)
C68 C65 C67 111.2(6)
C66 C65 P4 108.8(5)
C68 C65 P4 111.1(5)
C67 C65 P4 108.0(5)
C65 C66 H66A 109.5
C65 C66 H66B 109.5
H66A C66 H66B 109.5
C65 C66 H66C 109.5
H66A C66 H66C 109.5
H66B C66 H66C 109.5
C65 C67 H67A 109.5
C65 C67 H67B 109.5
H67A C67 H67B 109.5
C65 C67 H67C 109.5
H67A C67 H67C 109.5
H67B C67 H67C 109.5
C65 C68 H68A 109.5
C65 C68 H68B 109.5
H68A C68 H68B 109.5
C65 C68 H68C 109.5
H68A C68 H68C 109.5
H68B C68 H68C 109.5
C72 C69 C70 109.4(6)
C72 C69 C71 108.8(7)
C70 C69 C71 109.7(6)
C72 C69 P4 106.8(5)
C70 C69 P4 108.8(5)
C71 C69 P4 113.2(5)
C69 C70 H70A 109.5
C69 C70 H70B 109.5
H70A C70 H70B 109.5
C69 C70 H70C 109.5
H70A C70 H70C 109.5
H70B C70 H70C 109.5
C69 C71 H71A 109.5
C69 C71 H71B 109.5
H71A C71 H71B 109.5
C69 C71 H71C 109.5
H71A C71 H71C 109.5
H71B C71 H71C 109.5
C69 C72 H72A 109.5
C69 C72 H72B 109.5
H72A C72 H72B 109.5
C69 C72 H72C 109.5
H72A C72 H72C 109.5
H72B C72 H72C 109.5
N7 C73 C74 113.4(8)
N7 C73 H73A 108.9
C74 C73 H73A 108.9
N7 C73 H73B 108.9
C74 C73 H73B 108.9
H73A C73 H73B 107.7
C73 C74 H74A 109.5
C73 C74 H74B 109.5
H74A C74 H74B 109.5
C73 C74 H74C 109.5
H74A C74 H74C 109.5
H74B C74 H74C 109.5
C76 C75 N7 111.7(9)
C76 C75 H75A 109.3
N7 C75 H75A 109.3
C76 C75 H75B 109.3
N7 C75 H75B 109.3
H75A C75 H75B 107.9
C75 C76 H76A 109.5
C75 C76 H76B 109.5
H76A C76 H76B 109.5
C75 C76 H76C 109.5
H76A C76 H76C 109.5
H76B C76 H76C 109.5
N8 C77 C78 114.3(2)
N8 C77 H77A 108.7
C78 C77 H77A 108.7
N8 C77 H77B 108.7
C78 C77 H77B 108.7
H77A C77 H77B 107.6
C77 C78 H78A 109.5
C77 C78 H78B 109.5
H78A C78 H78B 109.5
C77 C78 H78C 109.5
H78A C78 H78C 109.5
H78B C78 H78C 109.5
N8 C77A C78A 114.2(2)
N8 C77A H77C 108.7
C78A C77A H77C 108.7
N8 C77A H77D 108.7
C78A C77A H77D 108.7
H77C C77A H77D 107.6
C77A C78A H78D 109.5
C77A C78A H78E 109.5
H78D C78A H78E 109.5
C77A C78A H78F 109.5
H78D C78A H78F 109.5
H78E C78A H78F 109.5
N8 C79 C80 114.1(7)
N8 C79 H79A 108.7
C80 C79 H79A 108.7
N8 C79 H79B 108.7
C80 C79 H79B 108.7
H79A C79 H79B 107.6
C79 C80 H80A 109.5
C79 C80 H80B 109.5
H80A C80 H80B 109.5
C79 C80 H80C 109.5
H80A C80 H80C 109.5
H80B C80 H80C 109.5

loop_
_geom_bond_atom_site_label_1
_geom_bond_atom_site_label_2
_geom_bond_distance
W1 N2 1.755(6)
W1 N1 1.771(6)
W1 Cl1 2.3670(18)
W1 P2 2.5024(19)
W1 P1 2.5550(17)
W2 N6 1.760(6)
W2 N5 1.763(6)
W2 Cl2 2.3741(17)
W2 P5 2.504(2)
W2 P4 2.5448(19)
P1 C29 1.884(8)
P1 C25 1.902(7)
P1 P2 2.156(2)
P2 P3 2.243(3)
P3 N3 1.690(6)
P3 N4 1.696(6)
P4 C69 1.891(7)
P4 C65 1.903(8)
P4 P5 2.160(2)
P5 P6 2.248(3)
P6 N7 1.686(6)
P6 N8 1.694(7)
N1 C1 1.406(9)
N2 C13 1.409(8)
N3 C33 1.470(10)
N3 C35 1.474(10)
N4 C37 1.450(9)
N4 C39 1.466(8)
N5 C41 1.401(9)
N6 C53 1.405(9)
N7 C73 1.456(11)
N7 C75 1.486(11)
N8 C79 1.458(10)
N8 C77 1.466(2)
N8 C77A 1.466(2)
C1 C6 1.398(11)
C1 C2 1.434(11)
C2 C3 1.395(11)
C2 C7 1.507(12)
C3 C4 1.391(13)
C3 H3 0.95
C4 C5 1.358(13)
C4 H4 0.95
C5 C6 1.408(11)
C5 H5 0.95
C6 C10 1.517(12)
C7 C9 1.532(11)
C7 C8 1.537(10)
C7 H7 1
C8 H8A 0.98
C8 H8B 0.98
C8 H8C 0.98
C9 H9A 0.98
C9 H9B 0.98
C9 H9C 0.98
C10 C11 1.535(11)
C10 C12 1.540(11)
C10 H10 1
C11 H11A 0.98
C11 H11B 0.98
C11 H11C 0.98
C12 H12A 0.98
C12 H12B 0.98
C12 H12C 0.98
C13 C18 1.420(10)
C13 C14 1.431(10)
C14 C15 1.382(9)
C14 C19 1.520(10)
C15 C16 1.373(11)
C15 H15 0.95
C16 C17 1.382(12)
C16 H16 0.95
C17 C18 1.395(10)
C17 H17 0.95
C18 C22 1.503(11)
C19 C20 1.492(12)
C19 C21 1.536(12)
C19 H19 1
C20 H20A 0.98
C20 H20B 0.98
C20 H20C 0.98
C21 H21A 0.98
C21 H21B 0.98
C21 H21C 0.98
C22 C23 1.526(11)
C22 C24 1.532(11)
C22 H22 1
C23 H23A 0.98
C23 H23B 0.98
C23 H23C 0.98
C24 H24A 0.98
C24 H24B 0.98
C24 H24C 0.98
C25 C28 1.517(11)
C25 C27 1.530(11)
C25 C26 1.541(9)
C26 H26A 0.98
C26 H26B 0.98
C26 H26C 0.98
C27 H27A 0.98
C27 H27B 0.98
C27 H27C 0.98
C28 H28A 0.98
C28 H28B 0.98
C28 H28C 0.98
C29 C30 1.524(10)
C29 C32 1.534(10)
C29 C31 1.539(10)
C30 H30A 0.98
C30 H30B 0.98
C30 H30C 0.98
C31 H31A 0.98
C31 H31B 0.98
C31 H31C 0.98
C32 H32A 0.98
C32 H32B 0.98
C32 H32C 0.98
C33 C34 1.509(10)
C33 H33A 0.99
C33 H33B 0.99
C34 H34A 0.98
C34 H34B 0.98
C34 H34C 0.98
C35 C36 1.499(11)
C35 H35A 0.99
C35 H35B 0.99
C36 H36A 0.98
C36 H36B 0.98
C36 H36C 0.98
C37 C38 1.507(11)
C37 H37A 0.99
C37 H37B 0.99
C38 H38A 0.98
C38 H38B 0.98
C38 H38C 0.98
C39 C40 1.541(10)
C39 H39A 0.99
C39 H39B 0.99
C40 H40A 0.98
C40 H40B 0.98
C40 H40C 0.98
C41 C46 1.405(10)
C41 C42 1.409(9)
C42 C43 1.415(10)
C42 C47 1.517(10)
C43 C44 1.379(12)
C43 H43 0.95
C44 C45 1.364(11)
C44 H44 0.95
C45 C46 1.394(10)
C45 H45 0.95
C46 C50 1.512(10)
C47 C48 1.527(11)
C47 C49 1.544(10)
C47 H47 1
C48 H48A 0.98
C48 H48B 0.98
C48 H48C 0.98
C49 H49A 0.98
C49 H49B 0.98
C49 H49C 0.98
C50 C52 1.503(13)
C50 C51 1.510(13)
C50 H50 1
C51 H51A 0.98
C51 H51B 0.98
C51 H51C 0.98
C52 H52A 0.98
C52 H52B 0.98
C52 H52C 0.98
C53 C54 1.413(11)
C53 C58 1.426(10)
C54 C55 1.392(11)
C54 C59 1.496(11)
C55 C56 1.382(12)
C55 H55 0.95
C56 C57 1.399(13)
C56 H56 0.95
C57 C58 1.380(11)
C57 H57 0.95
C58 C62 1.532(11)
C59 C60 1.537(10)
C59 C61 1.566(10)
C59 H59 1
C60 H60A 0.98
C60 H60B 0.98
C60 H60C 0.98
C61 H61A 0.98
C61 H61B 0.98
C61 H61C 0.98
C62 C63 1.533(12)
C62 C64 1.539(11)
C62 H62 1
C63 H63A 0.98
C63 H63B 0.98
C63 H63C 0.98
C64 H64A 0.98
C64 H64B 0.98
C64 H64C 0.98
C65 C66 1.526(9)
C65 C68 1.528(11)
C65 C67 1.535(11)
C66 H66A 0.98
C66 H66B 0.98
C66 H66C 0.98
C67 H67A 0.98
C67 H67B 0.98
C67 H67C 0.98
C68 H68A 0.98
C68 H68B 0.98
C68 H68C 0.98
C69 C72 1.521(11)
C69 C70 1.534(9)
C69 C71 1.536(11)
C70 H70A 0.98
C70 H70B 0.98
C70 H70C 0.98
C71 H71A 0.98
C71 H71B 0.98
C71 H71C 0.98
C72 H72A 0.98
C72 H72B 0.98
C72 H72C 0.98
C73 C74 1.537(14)
C73 H73A 0.99
C73 H73B 0.99
C74 H74A 0.98
C74 H74B 0.98
C74 H74C 0.98
C75 C76 1.458(14)
C75 H75A 0.99
C75 H75B 0.99
C76 H76A 0.98
C76 H76B 0.98
C76 H76C 0.98
C77 C78 1.510(2)
C77 H77A 0.99
C77 H77B 0.99
C78 H78A 0.98
C78 H78B 0.98
C78 H78C 0.98
C77A C78A 1.510(2)
C77A H77C 0.99
C77A H77D 0.99
C78A H78D 0.98
C78A H78E 0.98
C78A H78F 0.98
C79 C80 1.486(12)
C79 H79A 0.99
C79 H79B 0.99
C80 H80A 0.98
C80 H80B 0.98
C80 H80C 0.98

loop_
_geom_torsion_atom_site_label_1
_geom_torsion_atom_site_label_2
_geom_torsion_atom_site_label_3
_geom_torsion_atom_site_label_4
_geom_torsion
N2 W1 N1 C1 7.0(14)
Cl1 W1 N1 C1 -100.4(13)
P2 W1 N1 C1 115.2(13)
P1 W1 N1 C1 166.0(13)
N4 P3 N3 C33 52.7(7)
P2 P3 N3 C33 -48.3(6)
N4 P3 N3 C35 -108.6(5)
P2 P3 N3 C35 150.4(5)
N3 P3 N4 C37 -51.0(7)
P2 P3 N4 C37 51.8(6)
N3 P3 N4 C39 110.4(6)
P2 P3 N4 C39 -146.8(5)
N6 W2 N5 C41 -17.6(16)
Cl2 W2 N5 C41 87.8(15)
P5 W2 N5 C41 -128.4(15)
P4 W2 N5 C41 -179.6(14)
N8 P6 N7 C73 -125.0(6)
P5 P6 N7 C73 131.9(6)
N8 P6 N7 C75 55.5(8)
P5 P6 N7 C75 -47.6(8)
N7 P6 N8 C79 -57.4(7)
P5 P6 N8 C79 42.6(7)
N7 P6 N8 C77 83.3(6)
P5 P6 N8 C77 -176.7(6)
N7 P6 N8 C77A 115.5(6)
P5 P6 N8 C77A -144.5(6)
W1 N1 C1 C6 -107.1(13)
W1 N1 C1 C2 70.8(15)
C6 C1 C2 C3 1.9(10)
N1 C1 C2 C3 -176.0(6)
C6 C1 C2 C7 -174.7(6)
N1 C1 C2 C7 7.5(10)
C1 C2 C3 C4 0.6(11)
C7 C2 C3 C4 177.2(7)
C2 C3 C4 C5 -3.1(12)
C3 C4 C5 C6 3.1(12)
N1 C1 C6 C5 175.9(6)
C2 C1 C6 C5 -1.9(10)
N1 C1 C6 C10 -6.1(10)
C2 C1 C6 C10 176.1(6)
C4 C5 C6 C1 -0.6(11)
C4 C5 C6 C10 -178.7(7)
C3 C2 C7 C9 20.0(10)
C1 C2 C7 C9 -163.6(7)
C3 C2 C7 C8 -104.5(8)
C1 C2 C7 C8 71.9(9)
C1 C6 C10 C11 -112.6(8)
C5 C6 C10 C11 65.3(9)
C1 C6 C10 C12 123.8(8)
C5 C6 C10 C12 -58.2(10)
N2 C13 C14 C15 176.6(7)
C18 C13 C14 C15 -3.3(11)
N2 C13 C14 C19 -0.5(11)
C18 C13 C14 C19 179.6(7)
C13 C14 C15 C16 2.1(12)
C19 C14 C15 C16 179.2(8)
C14 C15 C16 C17 0.3(13)
C15 C16 C17 C18 -1.6(13)
C16 C17 C18 C13 0.4(12)
C16 C17 C18 C22 175.8(8)
N2 C13 C18 C17 -177.8(7)
C14 C13 C18 C17 2.1(11)
N2 C13 C18 C22 6.7(11)
C14 C13 C18 C22 -173.4(7)
C15 C14 C19 C20 -82.2(9)
C13 C14 C19 C20 94.8(9)
C15 C14 C19 C21 43.3(10)
C13 C14 C19 C21 -139.8(8)
C17 C18 C22 C23 31.2(11)
C13 C18 C22 C23 -153.6(7)
C17 C18 C22 C24 -92.7(9)
C13 C18 C22 C24 82.5(9)
C25 P1 C29 C30 168.4(5)
P2 P1 C29 C30 -55.6(6)
W1 P1 C29 C30 19.1(6)
C25 P1 C29 C32 49.5(6)
P2 P1 C29 C32 -174.5(4)
W1 P1 C29 C32 -99.8(5)
C25 P1 C29 C31 -71.2(6)
P2 P1 C29 C31 64.8(6)
W1 P1 C29 C31 139.5(4)
C35 N3 C33 C34 -72.3(9)
P3 N3 C33 C34 126.7(7)
C33 N3 C35 C36 -74.0(9)
P3 N3 C35 C36 89.4(8)
C39 N4 C37 C38 -58.7(8)
P3 N4 C37 C38 102.5(7)
C37 N4 C39 C40 -56.1(9)
P3 N4 C39 C40 140.5(6)
W2 N5 C41 C46 -100.0(15)
W2 N5 C41 C42 82.2(17)
N5 C41 C42 C43 -176.9(7)
C46 C41 C42 C43 5.3(11)
N5 C41 C42 C47 6.6(11)
C46 C41 C42 C47 -171.2(7)
C41 C42 C43 C44 -3.0(12)
C47 C42 C43 C44 173.6(8)
C42 C43 C44 C45 -0.3(14)
C43 C44 C45 C46 1.4(14)
C44 C45 C46 C41 0.8(13)
C44 C45 C46 C50 -176.8(8)
N5 C41 C46 C45 177.8(7)
C42 C41 C46 C45 -4.3(12)
N5 C41 C46 C50 -4.6(12)
C42 C41 C46 C50 173.2(7)
C41 C42 C47 C48 81.3(9)
C43 C42 C47 C48 -95.1(8)
C41 C42 C47 C49 -154.9(7)
C43 C42 C47 C49 28.8(10)
C45 C46 C50 C52 -61.3(11)
C41 C46 C50 C52 121.2(9)
C45 C46 C50 C51 65.3(11)
C41 C46 C50 C51 -112.2(10)
N6 C53 C54 C55 -177.7(7)
C58 C53 C54 C55 3.2(11)
N6 C53 C54 C59 3.2(10)
C58 C53 C54 C59 -175.9(6)
C53 C54 C55 C56 -2.3(12)
C59 C54 C55 C56 176.8(8)
C54 C55 C56 C57 1.3(13)
C55 C56 C57 C58 -1.3(13)
C56 C57 C58 C53 2.3(12)
C56 C57 C58 C62 -177.1(8)
N6 C53 C58 C57 177.6(7)
C54 C53 C58 C57 -3.3(11)
N6 C53 C58 C62 -3.0(10)
C54 C53 C58 C62 176.1(7)
C55 C54 C59 C60 22.1(11)
C53 C54 C59 C60 -158.8(7)
C55 C54 C59 C61 -101.9(8)
C53 C54 C59 C61 77.2(9)
C57 C58 C62 C63 -31.4(11)
C53 C58 C62 C63 149.3(7)
C57 C58 C62 C64 93.5(9)
C53 C58 C62 C64 -85.9(9)
C65 P4 C69 C72 -167.0(5)
P5 P4 C69 C72 58.4(6)
W2 P4 C69 C72 -16.4(6)
C65 P4 C69 C70 -49.0(7)
P5 P4 C69 C70 176.5(4)
W2 P4 C69 C70 101.7(5)
C65 P4 C69 C71 73.3(6)
P5 P4 C69 C71 -61.2(6)
W2 P4 C69 C71 -136.1(5)
C75 N7 C73 C74 47.7(11)
P6 N7 C73 C74 -131.9(7)
C73 N7 C75 C76 69.1(11)
P6 N7 C75 C76 -111.4(9)
C79 N8 C77 C78 -133.9(17)
P6 N8 C77 C78 79.0(19)
C79 N8 C77A C78A 81.3(19)
P6 N8 C77A C78A -92.4(18)
C77 N8 C79 C80 91.9(11)
C77A N8 C79 C80 59.2(11)
P6 N8 C79 C80 -128.0(8)
